data_7045220
loop_
_publ_author_name
'Zatovsky, Igor V.'
'Strutynska, Nataliia Yu'
'Hizhnyi, Yuriy A.'
'Baumer, Vyacheslav N.'
'Ogorodnyk, Ivan V.'
'Slobodyanik, Nikolay S.'
'Odynets, Ievgen V.'
'Klyui, N. I.'

_publ_section_title
;
 New complex phosphates
 Cs<sub>3</sub>M<sup>II</sup>Bi(P<sub>2</sub>O<sub>7</sub>)<sub>2</sub>
 (M<sup>II</sup> - Ca, Sr and Pb): synthesis, characterization, crystal
 and electronic structure.
;
_journal_issue 7
_journal_name_full 'Dalton transactions (Cambridge, England : 2003)'
_journal_page_first 2274
_journal_page_last 2284
_journal_paper_doi 10.1039/c7dt04505k
_journal_volume 47
_journal_year 2018
_chemical_absolute_configuration ad
_chemical_formula_moiety 'Bi O14 P4, 3(Cs), Ca'
_chemical_formula_sum 'Bi Ca Cs3 O14 P4'
_chemical_formula_weight 995.67
_space_group_IT_number 19
_space_group_name_Hall 'P 2ac 2ab'
_space_group_name_H-M_alt 'P 21 21 21'
_symmetry_cell_setting orthorhombic
_symmetry_Int_Tables_number 19
_symmetry_space_group_name_Hall 'P 2ac 2ab'
_symmetry_space_group_name_H-M 'P 21 21 21'
_atom_sites_solution_hydrogens undef
_atom_sites_solution_primary direct
_atom_sites_solution_secondary difmap
_audit_conform_dict_location ftp://ftp.iucr.org/pub/cif_core.dic
_audit_conform_dict_name cif_core.dic
_audit_conform_dict_version 2.3
_audit_creation_date 2008-02-13T13:27:46-00:00
_audit_creation_method 'WinGX routine CIF_UPDATE'
_audit_update_record
;
2017-11-02 deposited with the CCDC.
2018-01-08 downloaded from the CCDC.
;
_cell_angle_alpha 90
_cell_angle_beta 90
_cell_angle_gamma 90
_cell_formula_units_Z 4
_cell_length_a 9.28730(10)
_cell_length_b 9.42920(10)
_cell_length_c 17.61620(10)
_cell_measurement_reflns_used 17891
_cell_measurement_temperature 293(2)
_cell_measurement_theta_max 32.00
_cell_measurement_theta_min 3.08
_cell_volume 1542.68(2)
_computing_cell_refinement 'CrysAlis CCD (Oxford Diffraction Ltd., 2005)'
_computing_data_collection 'CrysAlis CCD (Oxford Diffraction Ltd., 2005)'
_computing_data_reduction 'CrysAlis RED (Oxford Diffraction Ltd., 2005)'
_computing_molecular_graphics 'DIAMOND (Brandenburg, 2006)'
_computing_publication_material 'WinGX publication routines (Farrugia, 1999)'
_computing_structure_refinement 'SHELXL-97 (Sheldrick, 1997)'
_computing_structure_solution 'SHELXS-97 (Sheldrick, 1997)'
_diffrn_ambient_temperature 293(2)
_diffrn_measured_fraction_theta_full 0.998
_diffrn_measured_fraction_theta_max 0.998
_diffrn_measurement_device_type XCalibur-3
_diffrn_measurement_method '\f and \w scans'
_diffrn_radiation_monochromator graphite
_diffrn_radiation_probe x-ray
_diffrn_radiation_type MoK\a
_diffrn_radiation_wavelength 0.71073
_diffrn_reflns_av_R_equivalents 0.0231
_diffrn_reflns_av_unetI/netI 0.0198
_diffrn_reflns_limit_h_max 13
_diffrn_reflns_limit_h_min -11
_diffrn_reflns_limit_k_max 13
_diffrn_reflns_limit_k_min -14
_diffrn_reflns_limit_l_max 26
_diffrn_reflns_limit_l_min -26
_diffrn_reflns_number 17891
_diffrn_reflns_theta_full 32
_diffrn_reflns_theta_max 32
_diffrn_reflns_theta_min 3.08
_diffrn_source 'fine focus sealed tube'
_diffrn_standards_interval_count 0
_diffrn_standards_interval_time 0
_diffrn_standards_number 0
_exptl_absorpt_coefficient_mu 19.22
_exptl_absorpt_correction_T_max 0.4234
_exptl_absorpt_correction_T_min 0.2357
_exptl_absorpt_correction_type multi-scan
_exptl_absorpt_process_details
;
        [c.f. r.h. blessing, acta cryst. (1995), a51, 33-38]
;
_exptl_crystal_colour colorless
_exptl_crystal_density_diffrn 4.287
_exptl_crystal_density_method 'not measured'
_exptl_crystal_description prism
_exptl_crystal_F_000 1760
_exptl_crystal_size_max 0.1
_exptl_crystal_size_mid 0.07
_exptl_crystal_size_min 0.05
_refine_diff_density_max 2.425
_refine_diff_density_min -1.857
_refine_diff_density_rms 0.235
_refine_ls_abs_structure_details 'Flack H D (1983), Acta Cryst. A39, 876-881'
_refine_ls_abs_structure_Flack -0.003(4)
_refine_ls_extinction_coef 0.00082(7)
_refine_ls_extinction_expression Fc^*^=kFc[1+0.001xFc^2^\l^3^/sin(2\q)]^-1/4^
_refine_ls_extinction_method SHELXL
_refine_ls_goodness_of_fit_ref 1.04
_refine_ls_hydrogen_treatment undef
_refine_ls_matrix_type full
_refine_ls_number_parameters 209
_refine_ls_number_reflns 5341
_refine_ls_number_restraints 0
_refine_ls_restrained_S_all 1.04
_refine_ls_R_factor_all 0.0265
_refine_ls_R_factor_gt 0.0243
_refine_ls_shift/su_max 0.001
_refine_ls_shift/su_mean 0
_refine_ls_structure_factor_coef Fsqd
_refine_ls_weighting_details 'calc w=1/[\s^2^(Fo^2^)+(0.0400P)^2^+5.6496P] where P=(Fo^2^+2Fc^2^)/3'
_refine_ls_weighting_scheme calc
_refine_ls_wR_factor_gt 0.0632
_refine_ls_wR_factor_ref 0.0644
_reflns_number_gt 5099
_reflns_number_total 5341
_reflns_threshold_expression >2sigma(I)
_cod_data_source_file c7dt04505k2.cif
_cod_data_source_block 89
_cod_depositor_comments 'Adding full bibliography for 7045219--7045221.cif.'
_cod_database_code 7045220

loop_
_symmetry_equiv_pos_as_xyz
'x, y, z'
'-x+1/2, -y, z+1/2'
'-x, y+1/2, -z+1/2'
'x+1/2, -y+1/2, -z'

loop_
_atom_site_label
_atom_site_type_symbol
_atom_site_fract_x
_atom_site_fract_y
_atom_site_fract_z
_atom_site_U_iso_or_equiv
_atom_site_adp_type
_atom_site_occupancy
_atom_site_symmetry_multiplicity
_atom_site_calc_flag
Cs1 Cs 0.11567(4) 0.48665(3) 0.498757(19) 0.01702(7) Uani 1 1 d
Cs2 Cs 0.27066(4) 0.14483(4) 0.33569(2) 0.02659(8) Uani 1 1 d
Cs3 Cs 0.11909(5) 0.00324(4) 0.56563(3) 0.02840(9) Uani 1 1 d
Bi1 Bi 0.730090(19) 0.146186(18) 0.249723(11) 0.01228(5) Uani 1 1 d
Ca1 Ca 0.06336(10) 0.31751(9) 0.13101(5) 0.00563(14) Uani 1 1 d
P1 P 0.98245(15) 0.42848(14) 0.29832(7) 0.0111(2) Uani 1 1 d
P2 P 0.88579(15) 0.20625(13) 0.41201(7) 0.0121(2) Uani 1 1 d
P3 P 0.45687(13) 0.35239(15) 0.18091(7) 0.0109(2) Uani 1 1 d
P4 P 0.68042(15) 0.25624(15) 0.07269(8) 0.0126(2) Uani 1 1 d
O1 O 0.8729(6) 0.3723(5) 0.2433(3) 0.0275(10) Uani 1 1 d
O2 O 1.1294(5) 0.4159(5) 0.2606(3) 0.0226(9) Uani 1 1 d
O3 O 0.9548(5) 0.5738(5) 0.3306(3) 0.0236(9) Uani 1 1 d
O4 O 0.7382(5) 0.2216(5) 0.3733(2) 0.0238(9) Uani 1 1 d
O5 O 0.9520(6) 0.0634(5) 0.3963(3) 0.0315(11) Uani 1 1 d
O6 O 0.8813(6) 0.2505(5) 0.4932(3) 0.0256(9) Uani 1 1 d
O7 O 0.9921(5) 0.3187(4) 0.3688(2) 0.0170(8) Uani 1 1 d
O8 O 0.5296(5) 0.2739(5) 0.2460(3) 0.0249(9) Uani 1 1 d
O9 O 0.4353(5) 0.5064(4) 0.2043(3) 0.0262(10) Uani 1 1 d
O10 O 0.3262(5) 0.2861(5) 0.1490(3) 0.0278(10) Uani 1 1 d
O11 O 0.6235(5) 0.2412(5) -0.0066(3) 0.0242(9) Uani 1 1 d
O12 O 0.8286(4) 0.3182(5) 0.0788(3) 0.0250(9) Uani 1 1 d
O13 O 0.6637(5) 0.1199(4) 0.1188(2) 0.0210(8) Uani 1 1 d
O14 O 0.5767(4) 0.3713(4) 0.1157(2) 0.0177(8) Uani 1 1 d

loop_
_atom_site_aniso_label
_atom_site_aniso_U_11
_atom_site_aniso_U_22
_atom_site_aniso_U_33
_atom_site_aniso_U_23
_atom_site_aniso_U_13
_atom_site_aniso_U_12
Cs1 0.01802(14) 0.01819(14) 0.01484(14) -0.00145(12) -0.00038(11) -0.00278(12)
Cs2 0.01866(15) 0.02558(17) 0.0355(2) 0.00742(16) 0.00709(15) 0.00681(16)
Cs3 0.02834(19) 0.02264(17) 0.0342(2) 0.00136(15) -0.00160(16) -0.00639(16)
Bi1 0.01148(8) 0.01257(7) 0.01280(8) 0.00044(7) 0.00013(7) -0.00024(6)
Ca1 0.0059(3) 0.0062(3) 0.0048(3) -0.0010(3) 0.0005(3) -0.0023(3)
P1 0.0157(6) 0.0083(5) 0.0094(5) -0.0006(4) 0.0007(4) -0.0020(4)
P2 0.0150(6) 0.0114(5) 0.0098(5) -0.0010(4) 0.0007(5) -0.0019(5)
P3 0.0088(5) 0.0113(5) 0.0125(5) 0.0002(4) 0.0016(4) 0.0024(4)
P4 0.0102(5) 0.0186(6) 0.0089(5) -0.0016(4) 0.0004(4) 0.0027(5)
O1 0.038(3) 0.0236(19) 0.020(2) 0.0036(18) -0.013(2) -0.0142(18)
O2 0.023(2) 0.0252(19) 0.020(2) 0.0017(16) 0.0113(16) 0.0042(16)
O3 0.031(2) 0.0145(18) 0.026(2) -0.0041(17) 0.0000(19) 0.0056(17)
O4 0.017(2) 0.037(2) 0.0173(19) -0.0012(17) 0.0008(15) -0.0016(18)
O5 0.034(3) 0.0136(18) 0.047(3) -0.003(2) 0.008(2) 0.0008(19)
O6 0.033(2) 0.032(2) 0.0113(18) -0.0037(16) -0.0009(18) -0.013(2)
O7 0.0192(19) 0.0178(18) 0.0141(17) 0.0080(14) -0.0025(14) -0.0065(14)
O8 0.021(2) 0.035(2) 0.0193(19) 0.010(2) 0.0075(19) 0.0168(16)
O9 0.024(2) 0.0122(17) 0.043(3) -0.0038(18) 0.0157(19) 0.0026(16)
O10 0.0139(19) 0.036(3) 0.033(3) -0.017(2) 0.0002(18) -0.0016(18)
O11 0.026(2) 0.035(2) 0.0117(18) -0.0055(16) -0.0092(17) -0.0026(19)
O12 0.0098(18) 0.039(3) 0.026(2) -0.0021(19) -0.0009(16) -0.0013(17)
O13 0.028(2) 0.0176(18) 0.0174(19) 0.0014(15) 0.0019(16) 0.0069(16)
O14 0.0187(18) 0.0176(17) 0.0168(17) 0.0028(14) 0.0106(14) 0.0044(15)

loop_
_atom_type_symbol
_atom_type_description
_atom_type_scat_dispersion_real
_atom_type_scat_dispersion_imag
_atom_type_scat_source
Bi Bi -4.1077 10.2566 'International Tables Vol C Tables 4.2.6.8 and 6.1.1.4'
Cs Cs -0.368 2.1192 'International Tables Vol C Tables 4.2.6.8 and 6.1.1.4'
O O 0.0106 0.006 'International Tables Vol C Tables 4.2.6.8 and 6.1.1.4'
P P 0.1023 0.0942 'International Tables Vol C Tables 4.2.6.8 and 6.1.1.4'
Ca Ca 0.2262 0.3064 'International Tables Vol C Tables 4.2.6.8 and 6.1.1.4'

loop_
_geom_angle_atom_site_label_1
_geom_angle_atom_site_label_2
_geom_angle_atom_site_label_3
_geom_angle
_geom_angle_site_symmetry_1
_geom_angle_site_symmetry_3
O7 Cs1 O14 121.55(11) 1_455 2_565
O7 Cs1 O6 48.23(11) 1_455 1_455
O14 Cs1 O6 85.74(13) 2_565 1_455
O7 Cs1 O13 87.61(11) 1_455 3_655
O14 Cs1 O13 130.37(11) 2_565 3_655
O6 Cs1 O13 135.54(11) 1_455 3_655
O7 Cs1 O4 110.41(11) 1_455 4_456
O14 Cs1 O4 90.13(11) 2_565 4_456
O6 Cs1 O4 80.34(13) 1_455 4_456
O13 Cs1 O4 118.24(12) 3_655 4_456
O7 Cs1 O6 87.81(12) 1_455 4_456
O14 Cs1 O6 134.61(11) 2_565 4_456
O6 Cs1 O6 92.234(13) 1_455 4_456
O13 Cs1 O6 79.37(12) 3_655 4_456
O4 Cs1 O6 45.14(11) 4_456 4_456
O7 Cs1 O11 97.29(12) 1_455 2_565
O14 Cs1 O11 45.65(10) 2_565 2_565
O6 Cs1 O11 94.71(13) 1_455 2_565
O13 Cs1 O11 96.03(11) 3_655 2_565
O4 Cs1 O11 135.76(11) 4_456 2_565
O6 Cs1 O11 173.03(13) 4_456 2_565
O7 Cs1 P4 108.84(8) 1_455 3_655
O14 Cs1 P4 104.36(9) 2_565 3_655
O6 Cs1 P4 155.37(9) 1_455 3_655
O13 Cs1 P4 26.53(8) 3_655 3_655
O4 Cs1 P4 121.33(9) 4_456 3_655
O6 Cs1 P4 96.02(10) 4_456 3_655
O11 Cs1 P4 77.86(8) 2_565 3_655
O7 Cs1 O11 132.16(11) 1_455 3_655
O14 Cs1 O11 94.57(12) 2_565 3_655
O6 Cs1 O11 178.96(13) 1_455 3_655
O13 Cs1 O11 44.72(11) 3_655 3_655
O4 Cs1 O11 98.66(11) 4_456 3_655
O6 Cs1 O11 86.84(12) 4_456 3_655
O11 Cs1 O11 86.212(12) 2_565 3_655
P4 Cs1 O11 25.41(7) 3_655 3_655
O7 Cs1 O3 45.63(10) 1_455 1_455
O14 Cs1 O3 102.99(11) 2_565 1_455
O6 Cs1 O3 80.73(12) 1_455 1_455
O13 Cs1 O3 67.75(12) 3_655 1_455
O4 Cs1 O3 156.03(11) 4_456 1_455
O6 Cs1 O3 121.45(11) 4_456 1_455
O11 Cs1 O3 60.55(11) 2_565 1_455
P4 Cs1 O3 75.15(9) 3_655 1_455
O11 Cs1 O3 100.16(11) 3_655 1_455
O7 Cs1 O10 165.97(11) 1_455 2_565
O14 Cs1 O10 45.38(11) 2_565 2_565
O6 Cs1 O10 125.30(11) 1_455 2_565
O13 Cs1 O10 98.84(11) 3_655 2_565
O4 Cs1 O10 77.58(12) 4_456 2_565
O6 Cs1 O10 105.56(11) 4_456 2_565
O11 Cs1 O10 69.77(11) 2_565 2_565
P4 Cs1 O10 74.52(8) 3_655 2_565
O11 Cs1 O10 54.59(11) 3_655 2_565
O3 Cs1 O10 125.76(11) 1_455 2_565
O7 Cs1 O12 103.45(11) 1_455 3_655
O14 Cs1 O12 87.54(11) 2_565 3_655
O6 Cs1 O12 137.71(12) 1_455 3_655
O13 Cs1 O12 44.43(11) 3_655 3_655
O4 Cs1 O12 141.42(12) 4_456 3_655
O6 Cs1 O12 120.92(12) 4_456 3_655
O11 Cs1 O12 53.30(10) 2_565 3_655
P4 Cs1 O12 25.23(7) 3_655 3_655
O11 Cs1 O12 43.32(10) 3_655 3_655
O3 Cs1 O12 60.31(11) 1_455 3_655
O10 Cs1 O12 73.58(11) 2_565 3_655
O14 Cs2 O9 45.86(11) 3_645 3_645
O14 Cs2 O7 140.71(10) 3_645 1_455
O9 Cs2 O7 172.94(11) 3_645 1_455
O14 Cs2 O8 96.50(10) 3_645 .
O9 Cs2 O8 51.14(11) 3_645 .
O7 Cs2 O8 121.90(10) 1_455 .
O14 Cs2 O2 171.37(11) 3_645 1_455
O9 Cs2 O2 127.53(11) 3_645 1_455
O7 Cs2 O2 46.29(10) 1_455 1_455
O8 Cs2 O2 78.06(11) . 1_455
O14 Cs2 O1 68.88(11) 3_645 3_645
O9 Cs2 O1 86.00(13) 3_645 3_645
O7 Cs2 O1 99.06(11) 1_455 3_645
O8 Cs2 O1 114.34(14) . 3_645
O2 Cs2 O1 107.05(11) 1_455 3_645
O14 Cs2 O5 97.52(12) 3_645 1_455
O9 Cs2 O5 141.09(11) 3_645 1_455
O7 Cs2 O5 45.95(11) 1_455 1_455
O8 Cs2 O5 164.27(13) . 1_455
O2 Cs2 O5 87.15(12) 1_455 1_455
O1 Cs2 O5 64.78(13) 3_645 1_455
O14 Cs2 O6 81.61(11) 3_645 4_456
O9 Cs2 O6 93.36(13) 3_645 4_456
O7 Cs2 O6 86.05(11) 1_455 4_456
O8 Cs2 O6 96.00(14) . 4_456
O2 Cs2 O6 105.47(12) 1_455 4_456
O1 Cs2 O6 139.14(12) 3_645 4_456
O5 Cs2 O6 93.08(14) 1_455 4_456
O14 Cs2 O12 43.24(10) 3_645 3_645
O9 Cs2 O12 87.71(11) 3_645 3_645
O7 Cs2 O12 99.28(10) 1_455 3_645
O8 Cs2 O12 138.80(10) . 3_645
O2 Cs2 O12 140.42(11) 1_455 3_645
O1 Cs2 O12 51.84(11) 3_645 3_645
O5 Cs2 O12 54.35(11) 1_455 3_645
O6 Cs2 O12 87.31(12) 4_456 3_645
O14 Cs2 O10 120.15(11) 3_645 .
O9 Cs2 O10 79.72(12) 3_645 .
O7 Cs2 O10 95.48(10) 1_455 .
O8 Cs2 O10 44.01(11) . .
O2 Cs2 O10 51.39(11) 1_455 .
O1 Cs2 O10 87.68(12) 3_645 .
O5 Cs2 O10 121.46(13) 1_455 .
O6 Cs2 O10 132.46(12) 4_456 .
O12 Cs2 O10 138.49(11) 3_645 .
O14 Cs2 O3 109.50(11) 3_645 3_645
O9 Cs2 O3 104.13(13) 3_645 3_645
O7 Cs2 O3 76.78(11) 1_455 3_645
O8 Cs2 O3 96.15(12) . 3_645
O2 Cs2 O3 64.93(11) 1_455 3_645
O1 Cs2 O3 43.10(10) 3_645 3_645
O5 Cs2 O3 72.41(13) 1_455 3_645
O6 Cs2 O3 162.44(12) 4_456 3_645
O12 Cs2 O3 91.84(10) 3_645 3_645
O10 Cs2 O3 54.32(10) . 3_645
O14 Cs2 P3 24.76(7) 3_645 3_645
O9 Cs2 P3 23.29(8) 3_645 3_645
O7 Cs2 P3 163.77(7) 1_455 3_645
O8 Cs2 P3 74.21(8) . 3_645
O2 Cs2 P3 147.22(8) 1_455 3_645
O1 Cs2 P3 70.02(8) 3_645 3_645
O5 Cs2 P3 117.87(9) 1_455 3_645
O6 Cs2 P3 94.59(8) 4_456 3_645
O12 Cs2 P3 64.59(7) 3_645 3_645
O10 Cs2 P3 96.00(8) . 3_645
O3 Cs2 P3 100.88(8) 3_645 3_645
O4 Cs3 O13 122.60(12) 4_456 2
O4 Cs3 O12 135.51(12) 4_456 3_645
O13 Cs3 O12 99.96(12) 2 3_645
O4 Cs3 O10 121.39(13) 4_456 2
O13 Cs3 O10 70.22(12) 2 2
O12 Cs3 O10 82.56(14) 3_645 2
O4 Cs3 O5 109.60(12) 4_456 1_455
O13 Cs3 O5 86.53(12) 2 1_455
O12 Cs3 O5 56.71(12) 3_645 1_455
O10 Cs3 O5 128.86(13) 2 1_455
O4 Cs3 O6 77.64(11) 4_456 1_455
O13 Cs3 O6 79.53(11) 2 1_455
O12 Cs3 O6 100.10(11) 3_645 1_455
O10 Cs3 O6 149.59(11) 2 1_455
O5 Cs3 O6 43.43(11) 1_455 1_455
O4 Cs3 O11 160.19(12) 4_456 2
O13 Cs3 O11 44.99(11) 2 2
O12 Cs3 O11 55.27(11) 3_645 2
O10 Cs3 O11 72.49(12) 2 2
O5 Cs3 O11 59.57(11) 1_455 2
O6 Cs3 O11 84.13(11) 1_455 2
O4 Cs3 O6 44.31(11) 4_456 4_456
O13 Cs3 O6 161.13(11) 2 4_456
O12 Cs3 O6 91.21(12) 3_645 4_456
O10 Cs3 O6 126.78(11) 2 4_456
O5 Cs3 O6 87.01(12) 1_455 4_456
O6 Cs3 O6 83.592(12) 1_455 4_456
O11 Cs3 O6 141.29(11) 2 4_456
O4 Cs3 O11 116.77(12) 4_456 3_645
O13 Cs3 O11 113.83(11) 2 3_645
O12 Cs3 O11 43.64(11) 3_645 3_645
O10 Cs3 O11 55.25(12) 2 3_645
O5 Cs3 O11 99.45(11) 1_455 3_645
O6 Cs3 O11 141.49(11) 1_455 3_645
O11 Cs3 O11 82.465(12) 2 3_645
O6 Cs3 O11 84.73(11) 4_456 3_645
O4 Cs3 O3 71.50(11) 4_456 4_456
O13 Cs3 O3 120.39(11) 2 4_456
O12 Cs3 O3 99.35(11) 3_645 4_456
O10 Cs3 O3 57.31(11) 2 4_456
O5 Cs3 O3 148.38(12) 1_455 4_456
O6 Cs3 O3 148.93(10) 1_455 4_456
O11 Cs3 O3 126.94(11) 2 4_456
O6 Cs3 O3 71.99(10) 4_456 4_456
O11 Cs3 O3 56.30(10) 3_645 4_456
O4 Cs3 P4 146.15(9) 4_456 2
O13 Cs3 P4 23.55(8) 2 2
O12 Cs3 P4 77.01(9) 3_645 2
O10 Cs3 P4 62.11(9) 2 2
O5 Cs3 P4 78.32(9) 1_455 2
O6 Cs3 P4 88.75(8) 1_455 2
O11 Cs3 P4 23.85(7) 2 2
O6 Cs3 P4 164.64(8) 4_456 2
O11 Cs3 P4 93.16(8) 3_645 2
O3 Cs3 P4 119.21(7) 4_456 2
O4 Cs3 P2 23.63(9) 4_456 4_456
O13 Cs3 P2 146.16(8) 2 4_456
O12 Cs3 P2 113.25(9) 3_645 4_456
O10 Cs3 P2 118.90(9) 2 4_456
O5 Cs3 P2 105.88(9) 1_455 4_456
O6 Cs3 P2 88.15(8) 1_455 4_456
O11 Cs3 P2 164.39(7) 2 4_456
O6 Cs3 P2 23.57(8) 4_456 4_456
O11 Cs3 P2 95.40(8) 3_645 4_456
O3 Cs3 P2 61.88(7) 4_456 4_456
P4 Cs3 P2 169.67(3) 2 4_456
O9 Bi1 O8 75.38(17) 3_645 .
O9 Bi1 O4 81.84(19) 3_645 .
O8 Bi1 O4 83.51(18) . .
O9 Bi1 O13 96.51(19) 3_645 .
O8 Bi1 O13 79.18(17) . .
O4 Bi1 O13 162.44(16) . .
O9 Bi1 O1 154.35(17) 3_645 .
O8 Bi1 O1 88.92(18) . .
O4 Bi1 O1 76.24(16) . .
O13 Bi1 O1 100.37(15) . .
O9 Bi1 O2 82.62(15) 3_645 3_745
O8 Bi1 O2 153.27(17) . 3_745
O4 Bi1 O2 108.45(16) . 3_745
O13 Bi1 O2 88.56(14) . 3_745
O1 Bi1 O2 116.80(16) . 3_745
O9 Bi1 Ca1 165.17(12) 3_645 1_655
O8 Bi1 Ca1 114.08(12) . 1_655
O4 Bi1 Ca1 109.88(12) . 1_655
O13 Bi1 Ca1 75.08(11) . 1_655
O1 Bi1 Ca1 40.44(12) . 1_655
O2 Bi1 Ca1 84.94(9) 3_745 1_655
O9 Bi1 Cs2 37.82(12) 3_645 .
O8 Bi1 Cs2 38.76(12) . .
O4 Bi1 Cs2 73.39(12) . .
O13 Bi1 Cs2 94.53(11) . .
O1 Bi1 Cs2 120.98(13) . .
O2 Bi1 Cs2 120.38(10) 3_745 .
Ca1 Bi1 Cs2 152.837(14) 1_655 .
O9 Bi1 Cs1 48.18(15) 3_645 4_556
O8 Bi1 Cs1 88.99(12) . 4_556
O4 Bi1 Cs1 36.75(12) . 4_556
O13 Bi1 Cs1 144.67(11) . 4_556
O1 Bi1 Cs1 112.68(11) . 4_556
O2 Bi1 Cs1 87.49(10) 3_745 4_556
Ca1 Bi1 Cs1 139.291(14) 1_655 4_556
Cs2 Bi1 Cs1 58.245(7) . 4_556
O11 Ca1 O12 81.71(17) 4_455 1_455
O11 Ca1 O5 93.20(19) 4_455 3_655
O12 Ca1 O5 82.13(19) 1_455 3_655
O11 Ca1 O3 93.13(17) 4_455 3_645
O12 Ca1 O3 92.72(17) 1_455 3_645
O5 Ca1 O3 171.18(19) 3_655 3_645
O11 Ca1 O10 81.71(18) 4_455 .
O12 Ca1 O10 163.17(17) 1_455 .
O5 Ca1 O10 101.65(19) 3_655 .
O3 Ca1 O10 85.34(18) 3_645 .
O11 Ca1 O2 151.06(16) 4_455 1_455
O12 Ca1 O2 124.82(16) 1_455 1_455
O5 Ca1 O2 80.80(18) 3_655 1_455
O3 Ca1 O2 96.49(15) 3_645 1_455
O10 Ca1 O2 71.99(15) . 1_455
O11 Ca1 O1 153.01(16) 4_455 1_455
O12 Ca1 O1 71.41(15) 1_455 1_455
O5 Ca1 O1 85.55(17) 3_655 1_455
O3 Ca1 O1 86.02(15) 3_645 1_455
O10 Ca1 O1 124.99(16) . 1_455
O2 Ca1 O1 55.28(14) 1_455 1_455
O11 Ca1 P1 174.77(13) 4_455 1_455
O12 Ca1 P1 98.05(12) 1_455 1_455
O5 Ca1 P1 81.60(15) 3_655 1_455
O3 Ca1 P1 92.10(12) 3_645 1_455
O10 Ca1 P1 98.72(12) . 1_455
O2 Ca1 P1 27.60(10) 1_455 1_455
O1 Ca1 P1 27.69(10) 1_455 1_455
O11 Ca1 Bi1 124.87(13) 4_455 1_455
O12 Ca1 Bi1 60.01(12) 1_455 1_455
O5 Ca1 Bi1 116.52(14) 3_655 1_455
O3 Ca1 Bi1 54.68(12) 3_645 1_455
O10 Ca1 Bi1 129.47(14) . 1_455
O2 Ca1 Bi1 82.33(10) 1_455 1_455
O1 Ca1 Bi1 37.08(9) 1_455 1_455
P1 Ca1 Bi1 58.71(3) 1_455 1_455
O11 Ca1 Cs1 53.66(13) 4_455 3_545
O12 Ca1 Cs1 55.05(12) 1_455 3_545
O5 Ca1 Cs1 126.18(15) 3_655 3_545
O3 Ca1 Cs1 54.28(12) 3_645 3_545
O10 Ca1 Cs1 111.70(11) . 3_545
O2 Ca1 Cs1 148.67(10) 1_455 3_545
O1 Ca1 Cs1 106.29(9) 1_455 3_545
P1 Ca1 Cs1 130.27(4) 1_455 3_545
Bi1 Ca1 Cs1 71.609(15) 1_455 3_545
O11 Ca1 Cs1 54.10(12) 4_455 2_564
O12 Ca1 Cs1 115.84(12) 1_455 2_564
O5 Ca1 Cs1 60.10(14) 3_655 2_564
O3 Ca1 Cs1 128.72(12) 3_645 2_564
O10 Ca1 Cs1 54.98(13) . 2_564
O2 Ca1 Cs1 99.58(10) 1_455 2_564
O1 Ca1 Cs1 141.67(9) 1_455 2_564
P1 Ca1 Cs1 121.99(3) 1_455 2_564
Bi1 Ca1 Cs1 175.54(3) 1_455 2_564
Cs1 Ca1 Cs1 107.71(2) 3_545 2_564
O11 Ca1 Cs3 54.86(13) 4_455 3
O12 Ca1 Cs3 46.55(12) 1_455 3
O5 Ca1 Cs3 53.55(15) 3_655 3
O3 Ca1 Cs3 126.73(12) 3_645 3
O10 Ca1 Cs3 123.23(13) . 3
O2 Ca1 Cs3 132.92(10) 1_455 3
O1 Ca1 Cs3 104.94(10) 1_455 3
P1 Ca1 Cs3 121.43(4) 1_455 3
Bi1 Ca1 Cs3 106.27(2) 1_455 3
Cs1 Ca1 Cs3 72.799(16) 3_545 3
Cs1 Ca1 Cs3 69.467(16) 2_564 3
O1 P1 O3 116.7(3) . .
O1 P1 O2 107.4(3) . .
O3 P1 O2 112.9(3) . .
O1 P1 O7 107.9(2) . .
O3 P1 O7 107.6(2) . .
O2 P1 O7 103.6(2) . .
O1 P1 Ca1 56.8(2) . 1_655
O3 P1 Ca1 132.98(19) . 1_655
O2 P1 Ca1 50.62(19) . 1_655
O7 P1 Ca1 118.80(17) . 1_655
O1 P1 Cs1 151.1(2) . 1_655
O3 P1 Cs1 64.62(19) . 1_655
O2 P1 Cs1 97.19(19) . 1_655
O7 P1 Cs1 50.10(15) . 1_655
Ca1 P1 Cs1 145.72(5) 1_655 1_655
O1 P1 Cs2 109.7(2) . 1_655
O3 P1 Cs2 133.5(2) . 1_655
O2 P1 Cs2 52.81(17) . 1_655
O7 P1 Cs2 52.03(16) . 1_655
Ca1 P1 Cs2 76.57(3) 1_655 1_655
Cs1 P1 Cs2 73.32(3) 1_655 1_655
O1 P1 Cs2 52.17(18) . 3_655
O3 P1 Cs2 69.52(19) . 3_655
O2 P1 Cs2 108.47(18) . 3_655
O7 P1 Cs2 146.16(16) . 3_655
Ca1 P1 Cs2 75.92(3) 1_655 3_655
Cs1 P1 Cs2 133.27(4) 1_655 3_655
Cs2 P1 Cs2 152.45(4) 1_655 3_655
O1 P1 Cs3 83.0(2) . 4_556
O3 P1 Cs3 60.5(2) . 4_556
O2 P1 Cs3 169.7(2) . 4_556
O7 P1 Cs3 72.78(16) . 4_556
Ca1 P1 Cs3 139.68(4) 1_655 4_556
Cs1 P1 Cs3 72.97(2) 1_655 4_556
Cs2 P1 Cs3 124.78(3) 1_655 4_556
Cs2 P1 Cs3 77.33(3) 3_655 4_556
O6 P2 O5 116.0(3) . .
O6 P2 O4 112.0(3) . .
O5 P2 O4 111.5(3) . .
O6 P2 O7 106.4(2) . .
O5 P2 O7 104.3(3) . .
O4 P2 O7 105.7(2) . .
O6 P2 Cs1 72.08(19) . 4_556
O5 P2 Cs1 84.8(2) . 4_556
O4 P2 Cs1 66.81(18) . 4_556
O7 P2 Cs1 170.10(16) . 4_556
O6 P2 Cs3 70.9(2) . 4_556
O5 P2 Cs3 162.0(2) . 4_556
O4 P2 Cs3 51.92(18) . 4_556
O7 P2 Cs3 88.49(16) . 4_556
Cs1 P2 Cs3 81.76(3) 4_556 4_556
O6 P2 Cs1 54.81(18) . 1_655
O5 P2 Cs1 118.4(2) . 1_655
O4 P2 Cs1 128.8(2) . 1_655
O7 P2 Cs1 52.08(15) . 1_655
Cs1 P2 Cs1 126.84(4) 4_556 1_655
Cs3 P2 Cs1 79.36(3) 4_556 1_655
O6 P2 Cs2 113.7(2) . 1_655
O5 P2 Cs2 54.9(2) . 1_655
O4 P2 Cs2 133.21(17) . 1_655
O7 P2 Cs2 51.47(16) . 1_655
Cs1 P2 Cs2 138.34(4) 4_556 1_655
Cs3 P2 Cs2 139.88(4) 4_556 1_655
Cs1 P2 Cs2 73.67(3) 1_655 1_655
O6 P2 Cs3 59.7(2) . 1_655
O5 P2 Cs3 58.0(2) . 1_655
O4 P2 Cs3 146.73(19) . 1_655
O7 P2 Cs3 107.52(15) . 1_655
Cs1 P2 Cs3 80.38(3) 4_556 1_655
Cs3 P2 Cs3 130.46(4) 4_556 1_655
Cs1 P2 Cs3 75.48(3) 1_655 1_655
Cs2 P2 Cs3 70.07(3) 1_655 1_655
O10 P3 O9 113.5(3) . .
O10 P3 O8 116.4(3) . .
O9 P3 O8 108.5(3) . .
O10 P3 O14 110.1(3) . .
O9 P3 O14 100.3(2) . .
O8 P3 O14 106.5(2) . .
O10 P3 Cs1 71.7(2) . 2_564
O9 P3 Cs1 79.4(2) . 2_564
O8 P3 Cs1 162.91(17) . 2_564
O14 P3 Cs1 56.55(16) . 2_564
O10 P3 Cs2 146.7(2) . 3_655
O9 P3 Cs2 53.80(18) . 3_655
O8 P3 Cs2 96.7(2) . 3_655
O14 P3 Cs2 52.91(16) . 3_655
Cs1 P3 Cs2 75.40(3) 2_564 3_655
O10 P3 Cs2 71.3(2) . .
O9 P3 Cs2 103.78(19) . .
O8 P3 Cs2 53.64(18) . .
O14 P3 Cs2 152.81(16) . .
Cs1 P3 Cs2 140.69(4) 2_564 .
Cs2 P3 Cs2 138.22(4) 3_655 .
O10 P3 Cs3 45.88(19) . 2_554
O9 P3 Cs3 156.6(2) . 2_554
O8 P3 Cs3 93.1(2) . 2_554
O14 P3 Cs3 81.48(16) . 2_554
Cs1 P3 Cs3 82.41(3) 2_564 2_554
Cs2 P3 Cs3 134.27(3) 3_655 2_554
Cs2 P3 Cs3 81.41(3) . 2_554
O12 P4 O11 115.3(3) . .
O12 P4 O13 112.5(3) . .
O11 P4 O13 112.3(3) . .
O12 P4 O14 104.4(3) . .
O11 P4 O14 106.6(3) . .
O13 P4 O14 104.6(2) . .
O12 P4 Cs1 78.9(2) . 3_645
O11 P4 Cs1 77.4(2) . 3_645
O13 P4 Cs1 68.02(17) . 3_645
O14 P4 Cs1 172.57(16) . 3_645
O12 P4 Cs3 161.6(2) . 2_554
O11 P4 Cs3 69.0(2) . 2_554
O13 P4 Cs3 52.14(19) . 2_554
O14 P4 Cs3 90.65(16) . 2_554
Cs1 P4 Cs3 84.97(3) 3_645 2_554
O12 P4 Cs3 50.63(19) . 3_655
O11 P4 Cs3 68.8(2) . 3_655
O13 P4 Cs3 153.39(19) . 3_655
O14 P4 Cs3 100.18(15) . 3_655
Cs1 P4 Cs3 87.07(3) 3_645 3_655
Cs3 P4 Cs3 137.81(4) 2_554 3_655
O12 P4 Cs1 115.5(2) . 2_564
O11 P4 Cs1 59.9(2) . 2_564
O13 P4 Cs1 129.05(19) . 2_564
O14 P4 Cs1 47.63(16) . 2_564
Cs1 P4 Cs1 137.17(4) 3_645 2_564
Cs3 P4 Cs1 82.51(3) 2_554 2_564
Cs3 P4 Cs1 75.70(3) 3_655 2_564
O12 P4 Cs2 60.88(19) . 3_655
O11 P4 Cs2 119.9(2) . 3_655
O13 P4 Cs2 124.29(18) . 3_655
O14 P4 Cs2 43.80(16) . 3_655
Cs1 P4 Cs2 139.73(4) 3_645 3_655
Cs3 P4 Cs2 134.29(4) 2_554 3_655
Cs3 P4 Cs2 69.45(3) 3_655 3_655
Cs1 P4 Cs2 69.34(2) 2_564 3_655
P1 O1 Bi1 128.9(3) . .
P1 O1 Ca1 95.5(2) . 1_655
Bi1 O1 Ca1 102.48(16) . 1_655
P1 O1 Cs2 106.2(2) . 3_655
Bi1 O1 Cs2 118.63(17) . 3_655
Ca1 O1 Cs2 96.16(13) 1_655 3_655
P1 O2 Ca1 101.8(2) . 1_655
P1 O2 Bi1 115.2(2) . 3_755
Ca1 O2 Bi1 111.81(16) 1_655 3_755
P1 O2 Cs2 104.6(2) . 1_655
Ca1 O2 Cs2 100.43(14) 1_655 1_655
Bi1 O2 Cs2 120.52(17) 3_755 1_655
P1 O3 Ca1 171.6(3) . 3_655
P1 O3 Cs1 91.9(2) . 1_655
Ca1 O3 Cs1 90.94(14) 3_655 1_655
P1 O3 Cs2 87.8(2) . 3_655
Ca1 O3 Cs2 90.58(13) 3_655 3_655
Cs1 O3 Cs2 170.76(16) 1_655 3_655
P1 O3 Cs3 98.7(2) . 4_556
Ca1 O3 Cs3 89.38(14) 3_655 4_556
Cs1 O3 Cs3 83.82(11) 1_655 4_556
Cs2 O3 Cs3 87.08(11) 3_655 4_556
P2 O4 Bi1 114.9(2) . .
P2 O4 Cs3 104.4(2) . 4_556
Bi1 O4 Cs3 126.37(19) . 4_556
P2 O4 Cs1 86.97(19) . 4_556
Bi1 O4 Cs1 117.86(18) . 4_556
Cs3 O4 Cs1 98.41(12) 4_556 4_556
P2 O5 Ca1 152.5(4) . 3_645
P2 O5 Cs2 102.8(2) . 1_655
Ca1 O5 Cs2 102.69(17) 3_645 1_655
P2 O5 Cs3 100.0(3) . 1_655
Ca1 O5 Cs3 92.42(17) 3_645 1_655
Cs2 O5 Cs3 84.95(14) 1_655 1_655
P2 O5 Cs1 71.0(2) . 4_556
Ca1 O5 Cs1 85.71(15) 3_645 4_556
Cs2 O5 Cs1 167.67(19) 1_655 4_556
Cs3 O5 Cs1 85.71(13) 1_655 4_556
P2 O6 Cs1 102.2(2) . 1_655
P2 O6 Cs1 82.74(19) . 4_556
Cs1 O6 Cs1 174.51(17) 1_655 4_556
P2 O6 Cs2 163.6(3) . 4_556
Cs1 O6 Cs2 88.58(11) 1_655 4_556
Cs1 O6 Cs2 86.09(11) 4_556 4_556
P2 O6 Cs3 98.5(2) . 1_655
Cs1 O6 Cs3 91.38(13) 1_655 1_655
Cs1 O6 Cs3 90.26(12) 4_556 1_655
Cs2 O6 Cs3 93.59(12) 4_556 1_655
P2 O6 Cs3 85.5(2) . 4_556
Cs1 O6 Cs3 91.22(12) 1_655 4_556
Cs1 O6 Cs3 86.73(12) 4_556 4_556
Cs2 O6 Cs3 81.82(12) 4_556 4_556
Cs3 O6 Cs3 174.66(15) 1_655 4_556
P1 O7 P2 137.5(3) . .
P1 O7 Cs1 105.54(18) . 1_655
P2 O7 Cs1 102.52(19) . 1_655
P1 O7 Cs2 103.81(19) . 1_655
P2 O7 Cs2 104.28(19) . 1_655
Cs1 O7 Cs2 95.88(12) 1_655 1_655
P3 O8 Bi1 131.1(3) . .
P3 O8 Cs2 103.2(2) . .
Bi1 O8 Cs2 114.83(17) . .
P3 O9 Bi1 140.4(3) . 3_655
P3 O9 Cs2 102.9(2) . 3_655
Bi1 O9 Cs2 116.70(17) 3_655 3_655
P3 O9 Cs1 76.4(2) . 2_564
Bi1 O9 Cs1 105.42(18) 3_655 2_564
Cs2 O9 Cs1 83.19(11) 3_655 2_564
P3 O10 Ca1 143.8(3) . .
P3 O10 Cs3 114.4(2) . 2_554
Ca1 O10 Cs3 101.73(15) . 2_554
P3 O10 Cs1 84.3(2) . 2_564
Ca1 O10 Cs1 88.95(16) . 2_564
Cs3 O10 Cs1 98.95(14) 2_554 2_564
P3 O10 Cs2 85.8(2) . .
Ca1 O10 Cs2 91.15(15) . .
Cs3 O10 Cs2 97.45(14) 2_554 .
Cs1 O10 Cs2 163.23(15) 2_564 .
P4 O11 Ca1 169.5(3) . 4
P4 O11 Cs1 97.7(2) . 2_564
Ca1 O11 Cs1 92.81(14) 4 2_564
P4 O11 Cs1 77.21(19) . 3_645
Ca1 O11 Cs1 92.36(15) 4 3_645
Cs1 O11 Cs1 174.12(14) 2_564 3_645
P4 O11 Cs3 87.1(2) . 2_554
Ca1 O11 Cs3 91.81(14) 4 2_554
Cs1 O11 Cs3 93.85(12) 2_564 2_554
Cs1 O11 Cs3 88.78(12) 3_645 2_554
P4 O11 Cs3 88.3(2) . 3_655
Ca1 O11 Cs3 92.91(15) 4 3_655
Cs1 O11 Cs3 85.62(11) 2_564 3_655
Cs1 O11 Cs3 91.33(12) 3_645 3_655
Cs3 O11 Cs3 175.27(14) 2_554 3_655
P4 O12 Ca1 150.8(3) . 1_655
P4 O12 Cs3 107.6(2) . 3_655
Ca1 O12 Cs3 100.08(15) 1_655 3_655
P4 O12 Cs1 75.9(2) . 3_645
Ca1 O12 Cs1 90.76(14) 1_655 3_645
Cs3 O12 Cs1 99.23(13) 3_655 3_645
P4 O12 Cs2 97.5(2) . 3_655
Ca1 O12 Cs2 94.40(15) 1_655 3_655
Cs3 O12 Cs2 84.35(12) 3_655 3_655
Cs1 O12 Cs2 173.13(14) 3_645 3_655
P4 O13 Bi1 113.4(2) . .
P4 O13 Cs3 104.3(2) . 2_554
Bi1 O13 Cs3 124.12(17) . 2_554
P4 O13 Cs1 85.45(19) . 3_645
Bi1 O13 Cs1 120.13(17) . 3_645
Cs3 O13 Cs1 101.94(13) 2_554 3_645
P3 O14 P4 131.6(3) . .
P3 O14 Cs1 97.23(18) . 2_564
P4 O14 Cs1 108.92(19) . 2_564
P3 O14 Cs2 102.33(19) . 3_655
P4 O14 Cs2 114.5(2) . 3_655
Cs1 O14 Cs2 95.18(11) 2_564 3_655

loop_
_geom_bond_atom_site_label_1
_geom_bond_atom_site_label_2
_geom_bond_distance
_geom_bond_site_symmetry_2
Cs1 O7 3.011(4) 1_455
Cs1 O14 3.039(4) 2_565
Cs1 O6 3.115(5) 1_455
Cs1 O13 3.173(4) 3_655
Cs1 O4 3.198(5) 4_456
Cs1 O6 3.333(5) 4_456
Cs1 O11 3.395(5) 2_565
Cs1 P4 3.4106(14) 3_655
Cs1 O11 3.413(5) 3_655
Cs1 O3 3.418(5) 1_455
Cs1 O10 3.448(6) 2_565
Cs1 O12 3.451(5) 3_655
Cs2 O14 3.065(4) 3_645
Cs2 O9 3.108(5) 3_645
Cs2 O7 3.118(4) 1_455
Cs2 O8 3.123(5) .
Cs2 O2 3.162(4) 1_455
Cs2 O1 3.212(5) 3_645
Cs2 O5 3.239(6) 1_455
Cs2 O6 3.335(5) 4_456
Cs2 O12 3.550(5) 3_645
Cs2 O10 3.585(6) .
Cs2 O3 3.662(5) 3_645
Cs2 P3 3.7540(14) 3_645
Cs3 O4 3.019(5) 4_456
Cs3 O13 3.020(5) 2
Cs3 O12 3.123(5) 3_645
Cs3 O10 3.140(5) 2
Cs3 O5 3.410(6) 1_455
Cs3 O6 3.456(5) 1_455
Cs3 O11 3.465(5) 2
Cs3 O6 3.521(6) 4_456
Cs3 O11 3.592(5) 3_645
Cs3 O3 3.687(5) 4_456
Cs3 P4 3.7067(15) 2
Cs3 P2 3.7140(14) 4_456
Bi1 O9 2.180(4) 3_645
Bi1 O8 2.219(4) .
Bi1 O4 2.292(4) .
Bi1 O13 2.400(4) .
Bi1 O1 2.513(4) .
Bi1 O2 2.540(5) 3_745
Bi1 Ca1 4.0698(9) 1_655
Bi1 Cs1 4.7255(4) 4_556
Ca1 O11 2.328(4) 4_455
Ca1 O12 2.366(4) 1_455
Ca1 O5 2.372(5) 3_655
Ca1 O3 2.402(4) 3_645
Ca1 O10 2.479(5) .
Ca1 O2 2.540(5) 1_455
Ca1 O1 2.704(6) 1_455
Ca1 P1 3.2166(16) 1_455
Ca1 Bi1 4.0698(9) 1_455
Ca1 Cs1 4.2100(9) 3_545
Ca1 Cs1 4.2100(9) 2_564
Ca1 Cs3 4.2355(10) 3
P1 O1 1.502(5) .
P1 O3 1.505(4) .
P1 O2 1.522(4) .
P1 O7 1.619(4) .
P1 Ca1 3.2166(16) 1_655
P1 Cs1 3.7814(13) 1_655
P1 Cs2 3.8407(14) 1_655
P1 Cs2 3.9065(14) 3_655
P1 Cs3 4.1889(15) 4_556
P2 O6 1.490(5) .
P2 O5 1.506(5) .
P2 O4 1.537(5) .
P2 O7 1.637(4) .
P2 Cs1 3.4745(14) 4_556
P2 Cs3 3.7140(14) 4_556
P2 Cs1 3.7261(13) 1_655
P2 Cs2 3.8626(14) 1_655
P2 Cs3 3.9602(14) 1_655
P3 O10 1.476(5) .
P3 O9 1.523(4) .
P3 O8 1.523(5) .
P3 O14 1.609(4) .
P3 Cs1 3.6130(13) 2_564
P3 Cs2 3.7540(14) 3_655
P3 Cs3 3.9832(14) 2_554
P4 O12 1.499(5) .
P4 O11 1.500(4) .
P4 O13 1.528(4) .
P4 O14 1.636(4) .
P4 Cs1 3.4106(14) 3_645
P4 Cs3 3.7067(15) 2_554
P4 Cs3 3.8508(15) 3_655
P4 Cs1 3.8905(14) 2_564
P4 Cs2 4.0295(14) 3_655
O1 Ca1 2.704(6) 1_655
O1 Cs2 3.212(5) 3_655
O2 Ca1 2.540(5) 1_655
O2 Bi1 2.540(5) 3_755
O2 Cs2 3.162(4) 1_655
O3 Ca1 2.402(4) 3_655
O3 Cs1 3.418(5) 1_655
O3 Cs2 3.662(5) 3_655
O3 Cs3 3.687(5) 4_556
O4 Cs3 3.019(5) 4_556
O4 Cs1 3.198(5) 4_556
O5 Ca1 2.372(5) 3_645
O5 Cs2 3.239(6) 1_655
O5 Cs3 3.410(6) 1_655
O5 Cs1 3.660(6) 4_556
O6 Cs1 3.115(5) 1_655
O6 Cs1 3.333(5) 4_556
O6 Cs2 3.335(5) 4_556
O6 Cs3 3.456(5) 1_655
O6 Cs3 3.521(6) 4_556
O7 Cs1 3.011(4) 1_655
O7 Cs2 3.118(4) 1_655
O9 Bi1 2.180(4) 3_655
O9 Cs2 3.108(5) 3_655
O9 Cs1 3.653(5) 2_564
O10 Cs3 3.140(5) 2_554
O10 Cs1 3.448(6) 2_564
O11 Ca1 2.328(4) 4
O11 Cs1 3.395(5) 2_564
O11 Cs1 3.413(5) 3_645
O11 Cs3 3.465(5) 2_554
O11 Cs3 3.592(5) 3_655
O12 Ca1 2.366(4) 1_655
O12 Cs3 3.123(5) 3_655
O12 Cs1 3.451(5) 3_645
O12 Cs2 3.550(5) 3_655
O13 Cs3 3.020(5) 2_554
O13 Cs1 3.173(4) 3_645
O14 Cs1 3.039(4) 2_564
O14 Cs2 3.065(4) 3_655
